data_7064314
loop_
_publ_author_name
'Tran, Vy-Phuong'
'Kundu, Arup'
'Scott, Madelyn N.'
'Iwanicki, Ainsley'
'Nalaoh, Phattananawee'
'Diers, James R.'
'Taniguchi, Masahiko'
'Bocian, David F.'
'Schlau-Cohen, Gabriela S.'
'Lindsey, Jonathan S.'

_publ_section_title
;
 Synthesis and characterization of 5,15-bis(hydroxymethyl)porphyrins --
 simple compounds distantly inspired by the chlorosomal
 bacteriochlorophylls
;
_journal_issue 4
_journal_name_full 'New Journal of Chemistry'
_journal_page_first 1990
_journal_page_last 2004
_journal_paper_doi 10.1039/D5NJ04118J
_journal_volume 50
_journal_year 2026
_chemical_formula_moiety 'C22 H16 N4 O2 Zn, 2(C2 H3 N)'
_chemical_formula_sum 'C26 H22 N6 O2 Zn'
_chemical_formula_weight 515.86
_space_group_crystal_system monoclinic
_space_group_IT_number 14
_space_group_name_Hall '-P 2ybc'
_space_group_name_H-M_alt 'P 1 21/c 1'
_atom_sites_solution_hydrogens mixed
_atom_sites_solution_primary dual
_audit_creation_date 2023-12-13
_audit_creation_method
;
Olex2 1.5
(compiled 2023.08.24 svn.re1ec1418 for OlexSys, GUI svn.r6817)
;
_audit_update_record
;
2025-10-17 deposited with the CCDC.	2025-12-29 downloaded from the CCDC.
;
_cell_angle_alpha 90
_cell_angle_beta 110.305(2)
_cell_angle_gamma 90
_cell_formula_units_Z 2
_cell_length_a 9.5829(5)
_cell_length_b 9.6101(5)
_cell_length_c 12.9002(8)
_cell_measurement_reflns_used 9927
_cell_measurement_temperature 100.00
_cell_measurement_theta_max 28.33
_cell_measurement_theta_min 2.27
_cell_volume 1114.19(11)
_computing_cell_refinement 'SAINT V8.40B (?, 2016)'
_computing_data_reduction 'SAINT V8.40B (?, 2016)'
_computing_molecular_graphics 'Olex2 1.5 (Dolomanov et al., 2009)'
_computing_publication_material 'Olex2 1.5 (Dolomanov et al., 2009)'
_computing_structure_refinement 'XL  (Sheldrick, 2008)'
_computing_structure_solution 'SHELXT 2018/2 (Sheldrick, 2018)'
_diffrn_ambient_temperature 100.00
_diffrn_measured_fraction_theta_full 1.000
_diffrn_measured_fraction_theta_max 1.000
_diffrn_measurement_device_type 'Bruker D8 Venture'
_diffrn_measurement_method '\f and \w scans'
_diffrn_radiation_type MoK\a
_diffrn_radiation_wavelength 0.71073
_diffrn_reflns_av_R_equivalents 0.0459
_diffrn_reflns_av_unetI/netI 0.0283
_diffrn_reflns_Laue_measured_fraction_full 1.000
_diffrn_reflns_Laue_measured_fraction_max 1.000
_diffrn_reflns_limit_h_max 12
_diffrn_reflns_limit_h_min -12
_diffrn_reflns_limit_k_max 12
_diffrn_reflns_limit_k_min -12
_diffrn_reflns_limit_l_max 15
_diffrn_reflns_limit_l_min -16
_diffrn_reflns_number 16792
_diffrn_reflns_point_group_measured_fraction_full 1.000
_diffrn_reflns_point_group_measured_fraction_max 1.000
_diffrn_reflns_theta_full 25.242
_diffrn_reflns_theta_max 27.876
_diffrn_reflns_theta_min 2.707
_diffrn_source_current 1.4
_diffrn_source_power 0.07
_diffrn_source_voltage 50.0
_diffrn_standards_number 0
_exptl_absorpt_coefficient_mu 1.141
_exptl_absorpt_correction_T_max 0.7457
_exptl_absorpt_correction_T_min 0.6427
_exptl_absorpt_correction_type multi-scan
_exptl_absorpt_process_details
;
SADABS-2016/2 (Bruker,2016/2) was used for absorption correction.
wR2(int) was 0.1113 before and 0.0622 after correction.
The Ratio of minimum to maximum transmission is 0.8619.
The \l/2 correction factor is Not present.
;
_exptl_crystal_colour 'clear dark red'
_exptl_crystal_colour_lustre clear
_exptl_crystal_colour_modifier dark
_exptl_crystal_colour_primary red
_exptl_crystal_density_diffrn 1.538
_exptl_crystal_description plate
_exptl_crystal_F_000 532
_exptl_crystal_size_max 0.46
_exptl_crystal_size_mid 0.191
_exptl_crystal_size_min 0.032
_refine_diff_density_max 1.120
_refine_diff_density_min -0.317
_refine_diff_density_rms 0.076
_refine_ls_extinction_method none
_refine_ls_goodness_of_fit_ref 1.058
_refine_ls_hydrogen_treatment mixed
_refine_ls_matrix_type full
_refine_ls_number_parameters 164
_refine_ls_number_reflns 2657
_refine_ls_number_restraints 0
_refine_ls_restrained_S_all 1.058
_refine_ls_R_factor_all 0.0352
_refine_ls_R_factor_gt 0.0322
_refine_ls_shift/su_max 0.000
_refine_ls_shift/su_mean 0.000
_refine_ls_structure_factor_coef Fsqd
_refine_ls_weighting_details 'w=1/[\s^2^(Fo^2^)+(0.0441P)^2^+1.0971P] where P=(Fo^2^+2Fc^2^)/3'
_refine_ls_weighting_scheme calc
_refine_ls_wR_factor_gt 0.0861
_refine_ls_wR_factor_ref 0.0891
_reflns_Friedel_coverage 0.000
_reflns_number_gt 2427
_reflns_number_total 2657
_reflns_threshold_expression 'I > 2\s(I)'
_cod_data_source_file d5nj04118j2.cif
_cod_data_source_block mo_ncsu_pn69_0m_a
_cod_database_code 7064314
_shelx_shelxl_version_number 2019/1
_shelx_space_group_comment
;
The symmetry employed for this shelxl refinement is uniquely defined
by the following loop, which should always be used as a source of
symmetry information in preference to the above space-group names.
They are only intended as comments.
;
_shelx_estimated_absorpt_t_max 0.964
_shelx_estimated_absorpt_t_min 0.622
_olex2_refinement_description
;
1. Fixed Uiso
 At 1.2 times of:
  All C(H) groups, All C(H,H) groups
 At 1.5 times of:
  All C(H,H,H) groups, All O(H) groups
2.a Secondary CH2 refined with riding coordinates:
 C10(H10A,H10B)
2.b Aromatic/amide H refined with riding coordinates:
 C2(H2), C3(H3), C6(H6), C7(H7), C11(H11)
2.c Idealised Me refined as rotating group:
 C12(H12A,H12B,H12C)
;
_olex2_submission_special_instructions 'No special instructions were received'

loop_
_space_group_symop_operation_xyz
'x, y, z'
'-x, y+1/2, -z+1/2'
'-x, -y, -z'
'x, -y-1/2, z-1/2'

loop_
_atom_site_label
_atom_site_type_symbol
_atom_site_fract_x
_atom_site_fract_y
_atom_site_fract_z
_atom_site_U_iso_or_equiv
_atom_site_adp_type
_atom_site_occupancy
_atom_site_site_symmetry_order
_atom_site_calc_flag
_atom_site_refinement_flags_posn
_atom_site_refinement_flags_adp
_atom_site_refinement_flags_occupancy
_atom_site_disorder_assembly
_atom_site_disorder_group
Zn1 Zn 0.500000 0.500000 0.500000 0.01179(10) Uani 1 2 d S . P . .
O1 O 0.51703(16) 0.17007(13) 0.87397(10) 0.0185(3) Uani 1 1 d . . . . .
H1 H 0.459(3) 0.223(3) 0.871(2) 0.028 Uiso 1 1 d . U . . .
N1 N 0.34185(16) 0.60379(14) 0.37367(12) 0.0136(3) Uani 1 1 d . . . . .
N2 N 0.33896(16) 0.38460(14) 0.53259(12) 0.0134(3) Uani 1 1 d . . . . .
N3 N 0.3294(3) 0.4023(2) 0.87720(18) 0.0391(5) Uani 1 1 d . . . . .
C1 C 0.3649(2) 0.70657(17) 0.30781(14) 0.0159(3) Uani 1 1 d . . . . .
C2 C 0.2234(2) 0.74981(19) 0.22868(15) 0.0204(4) Uani 1 1 d . . . . .
H2 H 0.207960 0.819788 0.173810 0.025 Uiso 1 1 calc R U . . .
C3 C 0.1168(2) 0.6716(2) 0.24759(16) 0.0217(4) Uani 1 1 d . . . . .
H3 H 0.012706 0.675869 0.208225 0.026 Uiso 1 1 calc R U . . .
C4 C 0.19226(19) 0.58029(18) 0.33950(14) 0.0170(3) Uani 1 1 d . . . . .
C5 C 0.18931(19) 0.39758(18) 0.47727(15) 0.0167(3) Uani 1 1 d . . . . .
C6 C 0.1092(2) 0.30529(19) 0.52547(16) 0.0212(4) Uani 1 1 d . . . . .
H6 H 0.004250 0.295014 0.502942 0.025 Uiso 1 1 calc R U . . .
C7 C 0.2120(2) 0.23655(19) 0.60861(16) 0.0200(4) Uani 1 1 d . . . . .
H7 H 0.192923 0.168887 0.655700 0.024 Uiso 1 1 calc R U . . .
C8 C 0.3578(2) 0.28548(17) 0.61265(14) 0.0156(3) Uani 1 1 d . . . . .
C9 C 0.4957(2) 0.23902(17) 0.68558(14) 0.0156(3) Uani 1 1 d . . . . .
C10 C 0.4958(2) 0.12157(18) 0.76425(15) 0.0188(4) Uani 1 1 d . . . . .
H10A H 0.399993 0.071089 0.735265 0.023 Uiso 1 1 calc R U . . .
H10B H 0.576183 0.055170 0.767395 0.023 Uiso 1 1 calc R U . . .
C11 C 0.1224(2) 0.48568(18) 0.38732(16) 0.0184(4) Uani 1 1 d . . . . .
H11 H 0.017085 0.480391 0.355118 0.022 Uiso 1 1 calc R U . . .
C12 C 0.2297(3) 0.5873(2) 0.9790(2) 0.0350(5) Uani 1 1 d . . . . .
H12A H 0.295334 0.668775 0.995507 0.052 Uiso 1 1 calc R U . . .
H12B H 0.226436 0.547787 1.048188 0.052 Uiso 1 1 calc R U . . .
H12C H 0.129299 0.615304 0.932153 0.052 Uiso 1 1 calc R U . . .
C13 C 0.2863(3) 0.4835(2) 0.92155(19) 0.0268(4) Uani 1 1 d . . . . .

loop_
_atom_site_aniso_label
_atom_site_aniso_U_11
_atom_site_aniso_U_22
_atom_site_aniso_U_33
_atom_site_aniso_U_23
_atom_site_aniso_U_13
_atom_site_aniso_U_12
Zn1 0.01474(15) 0.01066(15) 0.01043(15) 0.00244(9) 0.00497(11) -0.00040(9)
O1 0.0307(7) 0.0142(6) 0.0138(6) 0.0019(5) 0.0118(5) 0.0032(5)
N1 0.0178(7) 0.0110(6) 0.0121(7) -0.0003(5) 0.0053(5) 0.0012(5)
N2 0.0183(7) 0.0109(6) 0.0126(7) -0.0005(5) 0.0073(5) -0.0015(5)
N3 0.0668(14) 0.0230(9) 0.0401(11) 0.0081(8) 0.0347(11) 0.0123(9)
C1 0.0256(9) 0.0111(7) 0.0110(8) 0.0005(6) 0.0066(7) 0.0037(6)
C2 0.0265(9) 0.0191(8) 0.0143(8) 0.0037(7) 0.0051(7) 0.0062(7)
C3 0.0211(9) 0.0223(9) 0.0183(9) 0.0018(7) 0.0025(7) 0.0053(7)
C4 0.0183(8) 0.0163(8) 0.0149(8) -0.0005(6) 0.0038(6) 0.0031(6)
C5 0.0182(8) 0.0155(8) 0.0193(8) -0.0038(6) 0.0100(7) -0.0038(6)
C6 0.0218(8) 0.0204(8) 0.0243(9) -0.0019(7) 0.0118(7) -0.0064(7)
C7 0.0264(9) 0.0167(8) 0.0221(9) -0.0020(7) 0.0150(7) -0.0067(7)
C8 0.0253(9) 0.0106(7) 0.0144(8) -0.0021(6) 0.0114(7) -0.0035(6)
C9 0.0278(9) 0.0107(7) 0.0112(7) -0.0005(6) 0.0104(7) 0.0000(6)
C10 0.0325(9) 0.0123(7) 0.0145(8) 0.0018(6) 0.0117(7) 0.0004(7)
C11 0.0152(8) 0.0202(8) 0.0193(9) -0.0024(6) 0.0051(7) 0.0004(6)
C12 0.0559(14) 0.0205(9) 0.0407(13) -0.0017(9) 0.0322(12) 0.0007(9)
C13 0.0378(11) 0.0195(9) 0.0277(11) 0.0058(8) 0.0172(9) 0.0032(8)

loop_
_atom_type_symbol
_atom_type_description
_atom_type_scat_dispersion_real
_atom_type_scat_dispersion_imag
_atom_type_scat_source
C C 0.0033 0.0016 'International Tables Vol C Tables 4.2.6.8 and 6.1.1.4'
H H 0.0000 0.0000 'International Tables Vol C Tables 4.2.6.8 and 6.1.1.4'
N N 0.0061 0.0033 'International Tables Vol C Tables 4.2.6.8 and 6.1.1.4'
O O 0.0106 0.0060 'International Tables Vol C Tables 4.2.6.8 and 6.1.1.4'
Zn Zn 0.2839 1.4301 'International Tables Vol C Tables 4.2.6.8 and 6.1.1.4'

loop_
_exptl_crystal_face_index_h
_exptl_crystal_face_index_k
_exptl_crystal_face_index_l
_exptl_crystal_face_perp_dist
-1.00 0.00 0.00 0.0160
-1.00 1.00 1.00 0.2010
-1.00 0.00 -1.00 0.0490
0.00 -1.00 -1.00 0.0660
0.00 1.00 1.00 0.2350
0.00 -1.00 1.00 0.0860
0.00 1.00 -1.00 0.0910
0.00 0.00 -1.00 0.0810
0.00 0.00 1.00 0.1360
1.00 0.00 0.00 0.0100
1.00 -1.00 -1.00 0.0580

loop_
_geom_angle_atom_site_label_1
_geom_angle_atom_site_label_2
_geom_angle_atom_site_label_3
_geom_angle
_geom_angle_site_symmetry_1
_geom_angle_site_symmetry_3
_geom_angle_publ_flag
O1 Zn1 O1 180.0 4_565 2_656 ?
N1 Zn1 O1 90.11(5) 3_666 4_565 ?
N1 Zn1 O1 89.89(5) 3_666 2_656 ?
N1 Zn1 O1 90.11(5) . 2_656 ?
N1 Zn1 O1 89.89(5) . 4_565 ?
N1 Zn1 N1 180.0 3_666 . ?
N1 Zn1 N2 88.59(6) 3_666 . ?
N1 Zn1 N2 91.41(6) . . ?
N1 Zn1 N2 88.59(6) . 3_666 ?
N1 Zn1 N2 91.41(6) 3_666 3_666 ?
N2 Zn1 O1 89.80(5) . 2_656 ?
N2 Zn1 O1 90.20(5) . 4_565 ?
N2 Zn1 O1 89.80(5) 3_666 4_565 ?
N2 Zn1 O1 90.20(5) 3_666 2_656 ?
N2 Zn1 N2 180.0 . 3_666 ?
Zn1 O1 H1 107(2) 2_646 . ?
C10 O1 Zn1 115.85(10) . 2_646 ?
C10 O1 H1 109(2) . . ?
C1 N1 Zn1 127.42(12) . . ?
C4 N1 Zn1 125.32(12) . . ?
C4 N1 C1 107.26(14) . . ?
C5 N2 Zn1 124.66(11) . . ?
C5 N2 C8 107.25(14) . . ?
C8 N2 Zn1 128.06(12) . . ?
N1 C1 C2 109.32(15) . . ?
N1 C1 C9 125.72(15) . 3_666 ?
C9 C1 C2 124.96(16) 3_666 . ?
C1 C2 H2 126.4 . . ?
C3 C2 C1 107.11(16) . . ?
C3 C2 H2 126.4 . . ?
C2 C3 H3 126.6 . . ?
C2 C3 C4 106.80(16) . . ?
C4 C3 H3 126.6 . . ?
N1 C4 C3 109.51(16) . . ?
N1 C4 C11 125.26(16) . . ?
C11 C4 C3 125.21(17) . . ?
N2 C5 C6 109.66(16) . . ?
N2 C5 C11 125.71(16) . . ?
C11 C5 C6 124.63(17) . . ?
C5 C6 H6 126.5 . . ?
C7 C6 C5 106.93(16) . . ?
C7 C6 H6 126.5 . . ?
C6 C7 H7 126.4 . . ?
C6 C7 C8 107.26(16) . . ?
C8 C7 H7 126.4 . . ?
N2 C8 C7 108.88(15) . . ?
N2 C8 C9 125.00(16) . . ?
C9 C8 C7 126.12(16) . . ?
C1 C9 C10 117.07(16) 3_666 . ?
C8 C9 C1 125.11(15) . 3_666 ?
C8 C9 C10 117.82(16) . . ?
O1 C10 C9 112.63(14) . . ?
O1 C10 H10A 109.1 . . ?
O1 C10 H10B 109.1 . . ?
C9 C10 H10A 109.1 . . ?
C9 C10 H10B 109.1 . . ?
H10A C10 H10B 107.8 . . ?
C4 C11 C5 127.55(17) . . ?
C4 C11 H11 116.2 . . ?
C5 C11 H11 116.2 . . ?
H12A C12 H12B 109.5 . . ?
H12A C12 H12C 109.5 . . ?
H12B C12 H12C 109.5 . . ?
C13 C12 H12A 109.5 . . ?
C13 C12 H12B 109.5 . . ?
C13 C12 H12C 109.5 . . ?
N3 C13 C12 179.4(2) . . ?

loop_
_geom_bond_atom_site_label_1
_geom_bond_atom_site_label_2
_geom_bond_distance
_geom_bond_site_symmetry_2
_geom_bond_publ_flag
Zn1 O1 2.3505(12) 2_656 ?
Zn1 O1 2.3505(12) 4_565 ?
Zn1 N1 2.0576(14) . ?
Zn1 N1 2.0575(14) 3_666 ?
Zn1 N2 2.0588(14) . ?
Zn1 N2 2.0588(14) 3_666 ?
O1 H1 0.75(3) . ?
O1 C10 1.436(2) . ?
N1 C1 1.370(2) . ?
N1 C4 1.364(2) . ?
N2 C5 1.368(2) . ?
N2 C8 1.370(2) . ?
N3 C13 1.127(3) . ?
C1 C2 1.447(2) . ?
C1 C9 1.409(2) 3_666 ?
C2 H2 0.9500 . ?
C2 C3 1.357(3) . ?
C3 H3 0.9500 . ?
C3 C4 1.451(2) . ?
C4 C11 1.394(3) . ?
C5 C6 1.447(2) . ?
C5 C11 1.399(3) . ?
C6 H6 0.9500 . ?
C6 C7 1.351(3) . ?
C7 H7 0.9500 . ?
C7 C8 1.457(2) . ?
C8 C9 1.403(2) . ?
C9 C10 1.518(2) . ?
C10 H10A 0.9900 . ?
C10 H10B 0.9900 . ?
C11 H11 0.9500 . ?
C12 H12A 0.9800 . ?
C12 H12B 0.9800 . ?
C12 H12C 0.9800 . ?
C12 C13 1.456(3) . ?

loop_
_geom_torsion_atom_site_label_1
_geom_torsion_atom_site_label_2
_geom_torsion_atom_site_label_3
_geom_torsion_atom_site_label_4
_geom_torsion
_geom_torsion_site_symmetry_1
_geom_torsion_site_symmetry_2
_geom_torsion_site_symmetry_3
_geom_torsion_site_symmetry_4
_geom_torsion_publ_flag
Zn1 O1 C10 C9 175.24(11) 2_646 . . . ?
Zn1 N1 C1 C2 179.40(11) . . . . ?
Zn1 N1 C1 C9 0.2(2) . . . 3_666 ?
Zn1 N1 C4 C3 -179.10(11) . . . . ?
Zn1 N1 C4 C11 2.4(3) . . . . ?
Zn1 N2 C5 C6 -177.19(11) . . . . ?
Zn1 N2 C5 C11 3.1(2) . . . . ?
Zn1 N2 C8 C7 177.05(11) . . . . ?
Zn1 N2 C8 C9 -3.4(2) . . . . ?
N1 C1 C2 C3 -0.4(2) . . . . ?
N1 C4 C11 C5 -0.3(3) . . . . ?
N2 C5 C6 C7 -0.7(2) . . . . ?
N2 C5 C11 C4 -2.8(3) . . . . ?
N2 C8 C9 C1 4.3(3) . . . 3_666 ?
N2 C8 C9 C10 -176.08(15) . . . . ?
C1 N1 C4 C3 0.24(19) . . . . ?
C1 N1 C4 C11 -178.23(17) . . . . ?
C1 C2 C3 C4 0.5(2) . . . . ?
C1 C9 C10 O1 78.6(2) 3_666 . . . ?
C2 C3 C4 N1 -0.5(2) . . . . ?
C2 C3 C4 C11 177.99(17) . . . . ?
C3 C4 C11 C5 -178.50(18) . . . . ?
C4 N1 C1 C2 0.07(19) . . . . ?
C4 N1 C1 C9 -179.12(16) . . . 3_666 ?
C5 N2 C8 C7 -1.38(19) . . . . ?
C5 N2 C8 C9 178.21(16) . . . . ?
C5 C6 C7 C8 -0.1(2) . . . . ?
C6 C5 C11 C4 177.54(18) . . . . ?
C6 C7 C8 N2 1.0(2) . . . . ?
C6 C7 C8 C9 -178.63(17) . . . . ?
C7 C8 C9 C1 -176.18(17) . . . 3_666 ?
C7 C8 C9 C10 3.4(3) . . . . ?
C8 N2 C5 C6 1.30(19) . . . . ?
C8 N2 C5 C11 -178.41(16) . . . . ?
C8 C9 C10 O1 -101.02(19) . . . . ?
C9 C1 C2 C3 178.83(17) 3_666 . . . ?
C11 C5 C6 C7 179.00(17) . . . . ?
